data_4322526
loop_
_publ_author_name
'O. Danny Fox'
'N. Kent Dalley'
'Roger G. Harrison'

_publ_section_title
;
 Structure and Small Molecule Binding of a Tetranuclear Iron(II)
 Resorc[4]arene-Based Cage Complex
;
_journal_name_full 'Inorganic Chemistry'
_journal_page_first 5860
_journal_page_last 5863
_journal_paper_doi 10.1021/ic990834m
_journal_volume 38
_journal_year 1999
_chemical_formula_sum 'C112 H188.43 Br Fe4.6 N8 O90.2 Sr3.4'
_chemical_formula_weight 3725.06
_chemical_name_systematic
; 
 ? 
;
_space_group_IT_number 88
_symmetry_cell_setting tetragonal
_symmetry_space_group_name_Hall '-I 4ad'
_symmetry_space_group_name_H-M 'I 41/a :2'
_atom_sites_solution_hydrogens geom
_atom_sites_solution_primary direct
_atom_sites_solution_secondary difmap
_audit_creation_method SHELXL
_cell_angle_alpha 90.00
_cell_angle_beta 90.00
_cell_angle_gamma 90.00
_cell_formula_units_Z 4
_cell_length_a 19.822(4)
_cell_length_b 19.822(4)
_cell_length_c 54.339(20)
_cell_measurement_reflns_used 27
_cell_measurement_temperature 293(2)
_cell_measurement_theta_max 10.7
_cell_measurement_theta_min 5.4
_cell_volume 21350(10)
_computing_cell_refinement same
_computing_data_collection 'Bruker software '
_computing_data_reduction same
_computing_molecular_graphics same
_computing_publication_material same
_computing_structure_refinement same
_computing_structure_solution 'SHELXTL PC vers 5.03 (Sheldrick, 1994)'
_diffrn_ambient_temperature 293(2)
_diffrn_measurement_device 'Bruker P4 '
_diffrn_measurement_method 'theta-2theta var. rate scans '
_diffrn_radiation_monochromator graphite
_diffrn_radiation_source 'fine-focus sealed tube'
_diffrn_radiation_type MoK\a
_diffrn_radiation_wavelength 0.71073
_diffrn_reflns_av_R_equivalents 0.0742
_diffrn_reflns_av_sigmaI/netI 0.1680
_diffrn_reflns_limit_h_max 19
_diffrn_reflns_limit_h_min 0
_diffrn_reflns_limit_k_max 19
_diffrn_reflns_limit_k_min 0
_diffrn_reflns_limit_l_max 52
_diffrn_reflns_limit_l_min -1
_diffrn_reflns_number 5424
_diffrn_reflns_theta_max 20.02
_diffrn_reflns_theta_min 2.33
_diffrn_standards_interval_count 97
_diffrn_standards_number 3
_exptl_absorpt_coefficient_mu 1.413
_exptl_crystal_colour colorless
_exptl_crystal_density_diffrn 1.159
_exptl_crystal_description 'diamond shape '
_exptl_crystal_F_000 7687
_exptl_crystal_size_max 0.5
_exptl_crystal_size_mid 0.3
_exptl_crystal_size_min 0.3
_refine_diff_density_max 0.771
_refine_diff_density_min -0.423
_refine_diff_density_rms 0.103
_refine_ls_extinction_method none
_refine_ls_goodness_of_fit_all 1.040
_refine_ls_goodness_of_fit_obs 1.199
_refine_ls_hydrogen_treatment riding
_refine_ls_matrix_type full
_refine_ls_number_parameters 527
_refine_ls_number_reflns 4884
_refine_ls_number_restraints 0
_refine_ls_restrained_S_all 1.190
_refine_ls_restrained_S_obs 1.199
_refine_ls_R_factor_all 0.2145
_refine_ls_R_factor_obs 0.1011
_refine_ls_shift/esd_max 0.007
_refine_ls_shift/esd_mean 0.000
_refine_ls_structure_factor_coef Fsqd
_refine_ls_weighting_details 'w=1/[\s^2^(Fo^2^)+(0.1747P)^2^+46.5703P] where P=(Fo^2^+2Fc^2^)/3'
_refine_ls_weighting_scheme calc
_refine_ls_wR_factor_all 0.3705
_refine_ls_wR_factor_obs 0.2487
_reflns_number_observed 2273
_reflns_number_total 4910
_reflns_observed_criterion >2sigma(I)
_cod_data_source_file ic990834m_2.cif
_cod_data_source_block CompoundSr4_1.C6H5Br
_cod_depositor_comments
;
The following automatic conversions were performed:

'_refine_ls_weighting_scheme' value 'calc
w=1/[\s^2^(Fo^2^)+(0.1747P)^2^+46.5703P] where P=(Fo^2^+2Fc^2^)/3'
was changed to 'calc'. New tag '_refine_ls_weighting_details' was
created. The value of the new tag was set to
'w=1/[\s^2^(Fo^2^)+(0.1747P)^2^+46.5703P] where P=(Fo^2^+2Fc^2^)/3'.

Automatic conversion script
Id: cif_fix_values 3143 2015-03-26 13:38:13Z robertas 
;
_cod_original_cell_volume 21350.5(102)
_cod_original_sg_symbol_H-M 'I 41/a'
_cod_original_formula_sum 'C112 H188.43 Br Fe4.60 N8 O90.20 Sr3.40'
_cod_database_code 4322526

loop_
_symmetry_equiv_pos_as_xyz
'x, y, z'
'-x+1/2, -y, z+1/2'
'-y+3/4, x+1/4, z+1/4'
'y+3/4, -x+3/4, z+3/4'
'x+1/2, y+1/2, z+1/2'
'-x+1, -y+1/2, z+1'
'-y+5/4, x+3/4, z+3/4'
'y+5/4, -x+5/4, z+5/4'
'-x, -y, -z'
'x-1/2, y, -z-1/2'
'y-3/4, -x-1/4, -z-1/4'
'-y-3/4, x-3/4, -z-3/4'
'-x+1/2, -y+1/2, -z+1/2'
'x, y+1/2, -z'
'y-1/4, -x+1/4, -z+1/4'
'-y-1/4, x-1/4, -z-1/4'

loop_
_atom_site_aniso_label
_atom_site_aniso_U_11
_atom_site_aniso_U_22
_atom_site_aniso_U_33
_atom_site_aniso_U_23
_atom_site_aniso_U_13
_atom_site_aniso_U_12
Sr 0.0387(14) 0.079(2) 0.114(2) -0.018(2) -0.014(2) 0.0063(13)
Br 0.204(11) 0.198(11) 0.138(9) 0.000 0.000 -0.021(9)
Fe 0.043(2) 0.051(2) 0.053(2) 0.0059(14) 0.0001(14) 0.0031(13)
C1 0.060(13) 0.098(16) 0.062(15) -0.031(12) 0.020(11) 0.012(12)
C2 0.025(10) 0.055(12) 0.054(13) -0.010(10) -0.002(9) 0.010(9)
C3 0.036(11) 0.029(10) 0.065(14) -0.002(10) -0.025(11) 0.017(9)
C4 0.068(15) 0.043(11) 0.033(11) -0.001(9) 0.015(11) -0.015(11)
C5 0.031(11) 0.053(12) 0.038(12) 0.002(10) -0.010(9) -0.008(9)
C6 0.027(11) 0.045(11) 0.026(11) -0.011(9) 0.000(9) 0.004(9)
C7 0.019(10) 0.056(12) 0.067(15) -0.012(11) 0.010(10) 0.007(9)
C8 0.074(16) 0.031(11) 0.046(13) 0.016(10) -0.017(12) -0.001(10)
O1 0.035(7) 0.055(8) 0.074(9) 0.012(7) -0.016(7) 0.000(7)
C9 0.044(13) 0.077(15) 0.079(16) 0.031(13) -0.001(12) 0.007(11)
O2 0.033(8) 0.052(8) 0.086(10) 0.021(7) -0.015(7) -0.001(6)
C11 0.048(11) 0.049(11) 0.078(15) 0.002(11) 0.014(11) 0.013(10)
C12 0.027(10) 0.069(14) 0.033(12) 0.000(10) 0.005(9) 0.005(10)
C13 0.034(11) 0.053(13) 0.029(12) 0.001(11) 0.008(9) 0.010(10)
C14 0.034(11) 0.054(14) 0.062(14) 0.001(12) -0.008(10) 0.024(10)
C15 0.019(10) 0.058(14) 0.056(14) 0.001(11) -0.010(10) 0.011(10)
C16 0.027(11) 0.035(12) 0.081(16) 0.007(11) -0.010(11) 0.008(9)
C17 0.036(11) 0.070(15) 0.035(12) -0.004(11) 0.008(10) 0.013(11)
C18 0.046(12) 0.043(13) 0.046(13) -0.001(11) 0.004(11) -0.011(10)
O11 0.043(7) 0.049(8) 0.065(9) 0.003(7) 0.001(7) 0.009(7)
C19 0.048(12) 0.059(14) 0.076(15) -0.031(13) -0.009(11) 0.015(11)
O12 0.044(8) 0.046(8) 0.073(9) -0.004(7) -0.012(7) 0.010(6)
C21 0.039(11) 0.048(12) 0.062(14) 0.021(10) 0.009(9) -0.012(9)
N21 0.048(9) 0.027(8) 0.068(11) 0.000(8) -0.004(8) -0.001(8)
C22 0.058(13) 0.074(14) 0.055(13) 0.009(11) -0.034(11) -0.027(11)
C23 0.079(16) 0.049(14) 0.080(18) -0.011(14) -0.028(14) -0.007(13)
O21 0.127(14) 0.078(11) 0.102(13) -0.001(9) -0.056(11) -0.032(10)
O22 0.064(9) 0.049(8) 0.085(10) 0.006(8) -0.007(8) -0.009(7)
C24 0.074(14) 0.045(11) 0.041(12) -0.005(10) -0.002(11) -0.010(11)
C25 0.056(15) 0.044(12) 0.069(17) 0.005(12) -0.009(15) -0.007(10)
O23 0.046(8) 0.079(9) 0.063(10) 0.015(8) -0.011(8) 0.010(7)
O24 0.063(10) 0.111(12) 0.088(11) 0.015(9) 0.016(9) 0.035(9)
C31 0.053(13) 0.048(12) 0.064(14) -0.021(10) 0.000(11) -0.019(10)
N31 0.026(8) 0.061(11) 0.061(11) 0.005(9) 0.012(8) 0.012(8)
C32 0.043(12) 0.054(13) 0.058(14) -0.013(11) -0.004(10) -0.003(10)
C33 0.030(11) 0.064(16) 0.084(19) 0.002(15) -0.013(12) 0.010(11)
O31 0.094(11) 0.067(10) 0.112(13) 0.011(9) -0.019(9) -0.012(9)
O32 0.085(10) 0.049(8) 0.068(10) 0.021(8) -0.019(8) -0.012(7)
C34 0.028(11) 0.086(14) 0.052(13) -0.005(11) -0.005(10) 0.015(10)
C35 0.046(13) 0.051(12) 0.062(15) -0.006(11) -0.003(12) -0.002(10)
O33 0.045(8) 0.075(9) 0.043(8) 0.018(7) 0.002(6) 0.008(6)
O34 0.045(8) 0.117(12) 0.083(11) 0.024(9) 0.008(8) -0.006(8)
O41 0.600(82) 0.226(36) 0.521(66) -0.045(40) 0.160(59) 0.172(44)
O42 0.353(45) 0.180(27) 0.072(17) 0.000 0.000 -0.159(30)
O43 0.154(18) 0.176(19) 0.200(21) -0.080(16) -0.060(16) 0.046(15)
Fe' 0.040(13) 0.098(19) 0.153(25) 0.043(20) 0.015(15) 0.022(13)
O61 0.078(11) 0.073(10) 0.067(10) -0.022(9) -0.023(9) 0.006(8)
O62 0.137(16) 0.053(11) 0.192(21) 0.017(12) -0.100(15) -0.003(11)
O63 0.137(21) 0.298(37) 0.176(24) -0.004(24) 0.014(19) -0.079(22)
O64 0.092(17) 0.237(32) 0.233(29) 0.086(26) 0.090(18) 0.071(20)
O65 0.071(11) 0.124(15) 0.177(19) -0.092(14) -0.049(12) 0.053(11)
O66 0.115(18) 0.660(67) 0.058(14) -0.038(25) -0.008(13) -0.153(29)
O67 0.344(43) 0.341(42) 0.133(22) -0.014(25) -0.064(25) 0.206(36)
O68 0.427(51) 0.223(31) 0.169(26) 0.014(23) 0.086(30) 0.181(34)

loop_
_atom_site_label
_atom_site_type_symbol
_atom_site_fract_x
_atom_site_fract_y
_atom_site_fract_z
_atom_site_U_iso_or_equiv
_atom_site_thermal_displace_type
_atom_site_occupancy
_atom_site_calc_flag
_atom_site_refinement_flags
_atom_site_disorder_group
Sr Sr 0.44526(11) 0.41775(12) 0.15121(5) 0.0772(10) Uani 0.85 d P .
Br Br 1.0000 0.2500 0.0755(2) 0.180(4) Uani 0.50 d SP .
Fe Fe 0.65877(12) 0.40133(12) 0.12509(5) 0.0489(9) Uani 1 d . .
C1 C 0.9360(9) 0.4188(10) 0.2522(3) 0.073(6) Uani 1 d . .
H1A H 0.9669(9) 0.4533(10) 0.2574(3) 0.110 Uiso 1 calc R .
H1B H 0.9498(9) 0.3762(10) 0.2589(3) 0.110 Uiso 1 calc R .
H1C H 0.8915(9) 0.4296(10) 0.2579(3) 0.110 Uiso 1 calc R .
C2 C 0.9357(7) 0.4147(8) 0.2250(3) 0.045(5) Uani 1 d . .
H2A H 0.9182(7) 0.4582(8) 0.2192(3) 0.054 Uiso 1 calc R .
C3 C 1.0048(8) 0.4076(8) 0.2133(4) 0.043(5) Uani 1 d . .
C4 C 1.0545(9) 0.3700(8) 0.2257(3) 0.048(5) Uani 1 d . .
H4A H 1.0431(9) 0.3492(8) 0.2404(3) 0.058 Uiso 1 calc R .
C5 C 1.1214(8) 0.3622(8) 0.2166(3) 0.040(4) Uani 1 d . .
C6 C 1.1350(8) 0.3949(8) 0.1944(3) 0.032(4) Uani 1 d . .
C7 C 1.0898(8) 0.4336(9) 0.1814(3) 0.047(5) Uani 1 d . .
C8 C 1.0239(10) 0.4381(8) 0.1918(4) 0.050(5) Uani 1 d . .
O1 O 0.9762(6) 0.4762(6) 0.1794(2) 0.055(3) Uani 1 d . .
C9 C 0.9267(9) 0.4398(10) 0.1661(4) 0.067(6) Uani 1 d . .
H9A H 0.9438(9) 0.3951(10) 0.1624(4) 0.080 Uiso 1 calc R .
H9B H 0.9179(9) 0.4625(10) 0.1506(4) 0.080 Uiso 1 calc R .
O2 O 0.8647(5) 0.4338(6) 0.1797(2) 0.057(3) Uani 1 d . .
C11 C 0.8311(8) 0.1857(8) 0.2558(3) 0.058(5) Uani 1 d . .
H11A H 0.8250(8) 0.1409(8) 0.2622(3) 0.087 Uiso 1 d R .
H11B H 0.8741(8) 0.2029(8) 0.2611(3) 0.087 Uiso 1 d R .
H11C H 0.7958(8) 0.2144(8) 0.2619(3) 0.087 Uiso 1 d R .
C12 C 0.8279(8) 0.1844(9) 0.2272(3) 0.043(5) Uani 1 d . .
H12A H 0.7849(8) 0.1670(9) 0.2222(3) 0.051 Uiso 1 d R .
C13 C 0.8350(8) 0.2522(9) 0.2161(3) 0.039(4) Uani 1 d . .
C14 C 0.8778(8) 0.3021(10) 0.2258(3) 0.050(5) Uani 1 d . .
H14A H 0.8993(8) 0.2938(10) 0.2408(3) 0.060 Uiso 1 calc R .
C15 C 0.8893(8) 0.3625(10) 0.2143(4) 0.044(5) Uani 1 d . .
C16 C 0.8582(8) 0.3723(9) 0.1923(4) 0.048(5) Uani 1 d . .
C17 C 0.8085(8) 0.3264(10) 0.1820(3) 0.047(5) Uani 1 d . .
C18 C 0.8020(9) 0.2664(9) 0.1953(4) 0.045(5) Uani 1 d . .
O11 O 0.7560(5) 0.2204(6) 0.1849(2) 0.052(3) Uani 1 d . .
C19 C 0.7836(9) 0.1668(9) 0.1710(4) 0.061(6) Uani 1 d . .
H19A H 0.8239(9) 0.1828(9) 0.1627(4) 0.073 Uiso 1 calc R .
H19B H 0.7513(9) 0.1540(9) 0.1584(4) 0.073 Uiso 1 calc R .
O12 O 0.8003(6) 0.1088(6) 0.1850(2) 0.055(3) Uani 1 d . .
C21 C 1.1048(8) 0.4709(8) 0.1582(3) 0.050(5) Uani 1 d . .
H21A H 1.1388(8) 0.4459(8) 0.1491(3) 0.060 Uiso 1 calc R .
H21B H 1.0643(8) 0.4717(8) 0.1482(3) 0.060 Uiso 1 calc R .
N21 N 1.1289(7) 0.5414(6) 0.1614(3) 0.048(4) Uani 1 d . .
C22 C 1.1909(9) 0.5492(9) 0.1763(3) 0.063(6) Uani 1 d . .
H22A H 1.2191(9) 0.5097(9) 0.1742(3) 0.075 Uiso 1 calc R .
H22B H 1.1787(9) 0.5521(9) 0.1936(3) 0.075 Uiso 1 calc R .
C23 C 1.2301(11) 0.6110(10) 0.1692(5) 0.069(6) Uani 1 d . .
O21 O 1.2744(8) 0.6285(7) 0.1834(3) 0.102(5) Uani 1 d . .
O22 O 1.2106(6) 0.6434(6) 0.1505(3) 0.066(4) Uani 1 d . .
C24 C 1.0769(9) 0.5865(9) 0.1718(3) 0.053(5) Uani 1 d . .
H24A H 1.0985(9) 0.6263(9) 0.1786(3) 0.064 Uiso 1 calc R .
H24B H 1.0539(9) 0.5634(9) 0.1852(3) 0.064 Uiso 1 calc R .
C25 C 1.0254(11) 0.6081(9) 0.1527(4) 0.056(5) Uani 1 d . .
O23 O 1.0483(6) 0.6069(6) 0.1304(3) 0.063(4) Uani 1 d . .
O24 O 0.9693(8) 0.6234(7) 0.1588(3) 0.088(5) Uani 1 d . .
C31 C 0.7711(8) 0.3445(8) 0.1587(3) 0.055(5) Uani 1 d . .
H31A H 0.8004(8) 0.3723(8) 0.1486(3) 0.066 Uiso 1 calc R .
H31B H 0.7624(8) 0.3032(8) 0.1496(3) 0.066 Uiso 1 calc R .
N31 N 0.7059(6) 0.3807(7) 0.1620(3) 0.049(4) Uani 1 d . .
C32 C 0.7148(8) 0.4481(9) 0.1719(3) 0.052(5) Uani 1 d . .
H32A H 0.7473(8) 0.4470(9) 0.1852(3) 0.062 Uiso 1 calc R .
H32B H 0.6723(8) 0.4644(9) 0.1784(3) 0.062 Uiso 1 calc R .
C33 C 0.7391(9) 0.4949(11) 0.1522(5) 0.059(6) Uani 1 d . .
O31 O 0.7709(7) 0.5475(7) 0.1583(3) 0.091(5) Uani 1 d . .
O32 O 0.7232(7) 0.4831(6) 0.1306(3) 0.067(4) Uani 1 d . .
C34 C 0.6570(8) 0.3429(9) 0.1769(3) 0.055(5) Uani 1 d . .
H34A H 0.6652(8) 0.3500(9) 0.1943(3) 0.066 Uiso 1 calc R .
H34B H 0.6600(8) 0.2949(9) 0.1734(3) 0.066 Uiso 1 calc R .
C35 C 0.5858(9) 0.3710(9) 0.1694(4) 0.053(5) Uani 1 d . .
O33 O 0.5780(5) 0.4028(6) 0.1498(2) 0.054(3) Uani 1 d . .
O34 O 0.5383(6) 0.3548(7) 0.1838(3) 0.082(4) Uani 1 d . .
O41 O 0.6866(29) 0.6569(18) 0.1676(9) 0.449(31) Uani 1 d . .
O42 O 0.5000 0.2500 0.2142(4) 0.202(16) Uani 1 d S .
O43 O 0.4791(10) 0.5070(10) 0.1828(4) 0.177(9) Uani 1 d . .
Fe' Fe 0.4771(11) 0.4515(14) 0.1275(6) 0.097(9) Uani 0.15 d P .
O61 O 0.3402(7) 0.3832(7) 0.1244(3) 0.073(4) Uani 0.85 d P .
O62 O 0.4389(9) 0.2872(7) 0.1484(4) 0.128(8) Uani 0.85 d P .
O63 O 0.4861(12) 0.3625(16) 0.1051(5) 0.204(12) Uani 0.85 d P .
O64 O 0.4950(11) 0.5073(16) 0.1220(5) 0.187(13) Uani 0.85 d P .
O65 O 0.3577(8) 0.5198(9) 0.1466(4) 0.124(8) Uani 0.85 d P .
O66 O 0.3734(11) 0.3811(22) 0.1887(4) 0.278(22) Uani 0.85 d P .
O67 O 1.3562(19) 0.5414(19) 0.2085(5) 0.273(19) Uani 0.85 d P .
O68 O 0.8701(21) 0.5966(16) 0.1970(5) 0.273(19) Uani 0.85 d P .
O71 O 0.9123(43) 0.6023(43) 0.2485(15) 0.178(33) Uiso 0.25 d P .
O72 O 1.1504(41) 0.7573(42) 0.1981(15) 0.168(31) Uiso 0.25 d P .
O73 O 0.6771(59) 0.7442(61) 0.1989(21) 0.254(50) Uiso 0.25 d P .
O74 O 0.5627(64) 0.6160(62) 0.1513(22) 0.254(51) Uiso 0.25 d P .
O75 O 0.3955(39) 0.6639(39) 0.1576(14) 0.153(28) Uiso 0.25 d P .

loop_
_atom_type_symbol
_atom_type_description
_atom_type_scat_dispersion_real
_atom_type_scat_dispersion_imag
_atom_type_scat_source
C C 0.0033 0.0016 'International Tables Vol C Tables 4.2.6.8 and 6.1.1.4'
H H 0.0000 0.0000 'International Tables Vol C Tables 4.2.6.8 and 6.1.1.4'
N N 0.0061 0.0033 'International Tables Vol C Tables 4.2.6.8 and 6.1.1.4'
O O 0.0106 0.0060 'International Tables Vol C Tables 4.2.6.8 and 6.1.1.4'
Fe Fe 0.3463 0.8444 'International Tables Vol C Tables 4.2.6.8 and 6.1.1.4'
Br Br -0.2901 2.4595 'International Tables Vol C Tables 4.2.6.8 and 6.1.1.4'
Sr Sr -1.5307 3.2498 'International Tables Vol C Tables 4.2.6.8 and 6.1.1.4'

loop_
_geom_angle_atom_site_label_1
_geom_angle_atom_site_label_2
_geom_angle_atom_site_label_3
_geom_angle
_geom_angle_site_symmetry_1
_geom_angle_site_symmetry_3
_geom_angle_publ_flag
Fe' Sr O43 98.6(12) . . ?
Fe' Sr O64 19.1(13) . . ?
O43 Sr O64 80.6(10) . . ?
Fe' Sr O66 168.0(12) . . ?
O43 Sr O66 79.1(9) . . ?
O64 Sr O66 152.7(12) . . ?
Fe' Sr O62 113.2(12) . . ?
O43 Sr O62 137.9(6) . . ?
O64 Sr O62 132.0(9) . . ?
O66 Sr O62 74.9(11) . . ?
Fe' Sr O61 88.6(10) . . ?
O43 Sr O61 139.4(5) . . ?
O64 Sr O61 98.1(8) . . ?
O66 Sr O61 85.8(6) . . ?
O62 Sr O61 70.7(5) . . ?
Fe' Sr O33 68.1(8) . . ?
O43 Sr O33 80.6(5) . . ?
O64 Sr O33 71.3(6) . . ?
O66 Sr O33 122.6(7) . . ?
O62 Sr O33 86.3(5) . . ?
O61 Sr O33 137.8(4) . . ?
Fe' Sr O65 82.1(9) . . ?
O43 Sr O65 73.1(5) . . ?
O64 Sr O65 70.7(7) . . ?
O66 Sr O65 86.0(11) . . ?
O62 Sr O65 135.8(6) . . ?
O61 Sr O65 68.4(5) . . ?
O33 Sr O65 136.5(5) . . ?
Fe' Sr O34 115.6(8) . . ?
O43 Sr O34 73.5(5) . . ?
O64 Sr O34 115.9(6) . . ?
O66 Sr O34 75.2(7) . . ?
O62 Sr O34 68.3(5) . . ?
O61 Sr O34 138.0(4) . . ?
O33 Sr O34 47.5(3) . . ?
O65 Sr O34 144.1(5) . . ?
Fe' Sr O63 48.3(12) . . ?
O43 Sr O63 141.5(7) . . ?
O64 Sr O63 67.3(9) . . ?
O66 Sr O63 137.7(10) . . ?
O62 Sr O63 65.2(8) . . ?
O61 Sr O63 68.8(6) . . ?
O33 Sr O63 69.5(6) . . ?
O65 Sr O63 113.0(8) . . ?
O34 Sr O63 101.2(7) . . ?
Fe' Sr C35 91.5(9) . . ?
O43 Sr C35 75.9(5) . . ?
O64 Sr C35 93.3(7) . . ?
O66 Sr C35 99.2(8) . . ?
O62 Sr C35 76.3(5) . . ?
O61 Sr C35 144.1(4) . . ?
O33 Sr C35 23.4(4) . . ?
O65 Sr C35 147.0(5) . . ?
O34 Sr C35 24.1(4) . . ?
O63 Sr C35 84.8(7) . . ?
O32 Fe O23 150.7(5) . 12_756 ?
O32 Fe O33 111.5(5) . . ?
O23 Fe O33 89.5(5) 12_756 . ?
O32 Fe O22 87.8(5) . 12_756 ?
O23 Fe O22 112.3(5) 12_756 12_756 ?
O33 Fe O22 92.4(5) . 12_756 ?
O32 Fe N31 76.1(5) . . ?
O23 Fe N31 90.6(5) 12_756 . ?
O33 Fe N31 75.4(5) . . ?
O22 Fe N31 154.1(5) 12_756 . ?
O32 Fe N21 90.6(5) . 12_756 ?
O23 Fe N21 75.4(5) 12_756 12_756 ?
O33 Fe N21 154.4(5) . 12_756 ?
O22 Fe N21 75.1(5) 12_756 12_756 ?
N31 Fe N21 124.4(5) . 12_756 ?
C1 C2 C15 115.1(16) . . ?
C1 C2 C3 114.8(14) . . ?
C15 C2 C3 109.3(13) . . ?
C8 C3 C4 116.7(16) . . ?
C8 C3 C2 124.5(15) . . ?
C4 C3 C2 118.8(17) . . ?
C3 C4 C5 123.0(16) . . ?
C6 C5 C4 115.4(15) . . ?
C6 C5 C12 119.7(15) . 6_654 ?
C4 C5 C12 124.4(16) . 6_654 ?
C7 C6 O12 116.4(15) . 6_654 ?
C7 C6 C5 125.2(15) . . ?
O12 C6 C5 118.3(14) 6_654 . ?
C6 C7 C8 115.4(16) . . ?
C6 C7 C21 125.4(15) . . ?
C8 C7 C21 119.2(16) . . ?
C3 C8 O1 117.9(16) . . ?
C3 C8 C7 124.3(17) . . ?
O1 C8 C7 117.8(16) . . ?
C8 O1 C9 116.3(13) . . ?
O1 C9 O2 111.8(15) . . ?
C16 O2 C9 113.7(12) . . ?
C5 C12 C13 110.0(13) 6_654 . ?
C5 C12 C11 111.9(14) 6_654 . ?
C13 C12 C11 112.9(14) . . ?
C18 C13 C14 117.7(16) . . ?
C18 C13 C12 119.5(17) . . ?
C14 C13 C12 122.8(17) . . ?
C15 C14 C13 122.9(17) . . ?
C16 C15 C14 116.8(16) . . ?
C16 C15 C2 121.2(17) . . ?
C14 C15 C2 122.0(17) . . ?
C15 C16 O2 120.7(17) . . ?
C15 C16 C17 123.9(17) . . ?
O2 C16 C17 114.7(16) . . ?
C18 C17 C16 113.3(16) . . ?
C18 C17 C31 126.1(17) . . ?
C16 C17 C31 120.6(17) . . ?
C13 C18 C17 124.9(17) . . ?
C13 C18 O11 121.2(17) . . ?
C17 C18 O11 113.9(17) . . ?
C18 O11 C19 116.8(12) . . ?
O11 C19 O12 114.2(15) . . ?
C6 O12 C19 117.3(12) 6_654 . ?
N21 C21 C7 115.4(14) . . ?
C24 N21 C22 107.7(13) . . ?
C24 N21 C21 112.9(13) . . ?
C22 N21 C21 115.4(13) . . ?
C24 N21 Fe 102.1(9) . 15_665 ?
C22 N21 Fe 105.8(10) . 15_665 ?
C21 N21 Fe 111.8(10) . 15_665 ?
N21 C22 C23 112.0(16) . . ?
O21 C23 O22 125.9(20) . . ?
O21 C23 C22 116.2(21) . . ?
O22 C23 C22 117.5(18) . . ?
C23 O22 Fe 117.2(12) . 15_665 ?
N21 C24 C25 112.0(15) . . ?
O24 C25 O23 126.2(19) . . ?
O24 C25 C24 120.2(21) . . ?
O23 C25 C24 113.6(18) . . ?
C25 O23 Fe 118.7(12) . 15_665 ?
N31 C31 C17 116.1(14) . . ?
C32 N31 C34 110.2(14) . . ?
C32 N31 C31 112.5(13) . . ?
C34 N31 C31 113.2(13) . . ?
C32 N31 Fe 102.3(10) . . ?
C34 N31 Fe 108.0(10) . . ?
C31 N31 Fe 110.0(10) . . ?
N31 C32 C33 110.2(16) . . ?
O32 C33 O31 122.0(21) . . ?
O32 C33 C32 118.7(19) . . ?
O31 C33 C32 119.1(21) . . ?
C33 O32 Fe 115.9(13) . . ?
N31 C34 C35 105.6(15) . . ?
O33 C35 O34 124.4(17) . . ?
O33 C35 C34 120.8(18) . . ?
O34 C35 C34 114.6(18) . . ?
O33 C35 Sr 57.7(9) . . ?
O34 C35 Sr 66.7(10) . . ?
C34 C35 Sr 175.3(12) . . ?
C35 O33 Fe 116.5(12) . . ?
C35 O33 Sr 98.9(10) . . ?
Fe O33 Sr 141.4(6) . . ?
C35 O34 Sr 89.2(11) . . ?
O64 Fe' Sr 135.3(30) . . ?
O64 Fe' O63 126.2(28) . . ?
Sr Fe' O63 98.4(15) . . ?
Fe' O63 Sr 33.3(8) . . ?
Fe' O64 Sr 25.6(18) . . ?

loop_
_geom_bond_atom_site_label_1
_geom_bond_atom_site_label_2
_geom_bond_distance
_geom_bond_site_symmetry_2
_geom_bond_publ_flag
Sr Fe' 1.58(3) . ?
Sr O43 2.56(2) . ?
Sr O64 2.58(3) . ?
Sr O66 2.59(2) . ?
Sr O62 2.60(2) . ?
Sr O61 2.630(13) . ?
Sr O33 2.649(11) . ?
Sr O65 2.68(2) . ?
Sr O34 2.845(13) . ?
Sr O63 2.85(3) . ?
Sr C35 3.10(2) . ?
Fe O32 2.086(13) . ?
Fe O23 2.087(12) 12_756 ?
Fe O33 2.089(11) . ?
Fe O22 2.095(13) 12_756 ?
Fe N31 2.248(14) . ?
Fe N21 2.258(13) 12_756 ?
C1 C2 1.48(2) . ?
C2 C15 1.50(2) . ?
C2 C3 1.52(2) . ?
C3 C8 1.37(2) . ?
C3 C4 1.41(2) . ?
C4 C5 1.42(2) . ?
C5 C6 1.40(2) . ?
C5 C12 1.48(2) 6_654 ?
C6 C7 1.38(2) . ?
C6 O12 1.38(2) 6_654 ?
C7 C8 1.43(2) . ?
C7 C21 1.49(2) . ?
C8 O1 1.39(2) . ?
O1 C9 1.41(2) . ?
C9 O2 1.44(2) . ?
O2 C16 1.40(2) . ?
C11 C12 1.55(2) . ?
C12 C5 1.48(2) 6_654 ?
C12 C13 1.48(2) . ?
C13 C18 1.34(2) . ?
C13 C14 1.41(2) . ?
C14 C15 1.37(2) . ?
C15 C16 1.36(2) . ?
C16 C17 1.45(2) . ?
C17 C18 1.40(2) . ?
C17 C31 1.51(2) . ?
C18 O11 1.41(2) . ?
O11 C19 1.42(2) . ?
C19 O12 1.42(2) . ?
O12 C6 1.38(2) 6_654 ?
C21 N21 1.49(2) . ?
N21 C24 1.48(2) . ?
N21 C22 1.48(2) . ?
N21 Fe 2.258(13) 15_665 ?
C22 C23 1.50(3) . ?
C23 O21 1.22(2) . ?
C23 O22 1.26(2) . ?
O22 Fe 2.095(13) 15_665 ?
C24 C25 1.52(2) . ?
C25 O24 1.20(2) . ?
C25 O23 1.29(2) . ?
O23 Fe 2.087(12) 15_665 ?
C31 N31 1.49(2) . ?
N31 C32 1.45(2) . ?
N31 C34 1.47(2) . ?
C32 C33 1.49(2) . ?
C33 O32 1.24(2) . ?
C33 O31 1.26(2) . ?
C34 C35 1.57(2) . ?
C35 O33 1.25(2) . ?
C35 O34 1.27(2) . ?
Fe' O64 1.20(3) . ?
Fe' O63 2.15(4) . ?

loop_
_geom_torsion_atom_site_label_1
_geom_torsion_atom_site_label_2
_geom_torsion_atom_site_label_3
_geom_torsion_atom_site_label_4
_geom_torsion
_geom_torsion_site_symmetry_1
_geom_torsion_site_symmetry_2
_geom_torsion_site_symmetry_3
_geom_torsion_site_symmetry_4
_geom_torsion_publ_flag
C1 C2 C3 C8 -142.0(17) . . . . ?
C15 C2 C3 C8 87.0(20) . . . . ?
C1 C2 C3 C4 34.9(21) . . . . ?
C15 C2 C3 C4 -96.1(18) . . . . ?
C8 C3 C4 C5 -0.9(23) . . . . ?
C2 C3 C4 C5 -178.0(14) . . . . ?
C3 C4 C5 C6 0.3(22) . . . . ?
C3 C4 C5 C12 -171.3(15) . . . 6_654 ?
C4 C5 C6 C7 0.9(23) . . . . ?
C12 C5 C6 C7 173.0(15) 6_654 . . . ?
C4 C5 C6 O12 177.9(13) . . . 6_654 ?
C12 C5 C6 O12 -10.1(21) 6_654 . . 6_654 ?
O12 C6 C7 C8 -178.5(13) 6_654 . . . ?
C5 C6 C7 C8 -1.5(24) . . . . ?
O12 C6 C7 C21 0.6(23) 6_654 . . . ?
C5 C6 C7 C21 177.6(15) . . . . ?
C4 C3 C8 O1 -179.2(13) . . . . ?
C2 C3 C8 O1 -2.3(24) . . . . ?
C4 C3 C8 C7 0.3(24) . . . . ?
C2 C3 C8 C7 177.2(15) . . . . ?
C6 C7 C8 C3 0.8(25) . . . . ?
C21 C7 C8 C3 -178.3(15) . . . . ?
C6 C7 C8 O1 -179.6(14) . . . . ?
C21 C7 C8 O1 1.2(23) . . . . ?
C3 C8 O1 C9 -76.2(20) . . . . ?
C7 C8 O1 C9 104.3(17) . . . . ?
C8 O1 C9 O2 98.4(17) . . . . ?
O1 C9 O2 C16 -97.4(17) . . . . ?
C5 C12 C13 C18 87.5(18) 6_654 . . . ?
C11 C12 C13 C18 -146.7(15) . . . . ?
C5 C12 C13 C14 -89.3(18) 6_654 . . . ?
C11 C12 C13 C14 36.4(20) . . . . ?
C18 C13 C14 C15 -3.2(23) . . . . ?
C12 C13 C14 C15 173.7(14) . . . . ?
C13 C14 C15 C16 -1.4(23) . . . . ?
C13 C14 C15 C2 -179.4(14) . . . . ?
C1 C2 C15 C16 147.4(16) . . . . ?
C3 C2 C15 C16 -81.8(19) . . . . ?
C1 C2 C15 C14 -34.7(22) . . . . ?
C3 C2 C15 C14 96.1(19) . . . . ?
C14 C15 C16 O2 177.2(14) . . . . ?
C2 C15 C16 O2 -4.7(23) . . . . ?
C14 C15 C16 C17 7.3(24) . . . . ?
C2 C15 C16 C17 -174.7(14) . . . . ?
C9 O2 C16 C15 80.7(20) . . . . ?
C9 O2 C16 C17 -108.5(16) . . . . ?
C15 C16 C17 C18 -8.0(23) . . . . ?
O2 C16 C17 C18 -178.6(13) . . . . ?
C15 C16 C17 C31 173.8(15) . . . . ?
O2 C16 C17 C31 3.2(21) . . . . ?
C14 C13 C18 C17 2.1(24) . . . . ?
C12 C13 C18 C17 -174.9(15) . . . . ?
C14 C13 C18 O11 -177.1(13) . . . . ?
C12 C13 C18 O11 5.9(23) . . . . ?
C16 C17 C18 C13 3.1(23) . . . . ?
C31 C17 C18 C13 -178.9(16) . . . . ?
C16 C17 C18 O11 -177.6(13) . . . . ?
C31 C17 C18 O11 0.4(23) . . . . ?
C13 C18 O11 C19 -80.5(19) . . . . ?
C17 C18 O11 C19 100.2(17) . . . . ?
C18 O11 C19 O12 88.2(18) . . . . ?
O11 C19 O12 C6 -90.8(17) . . . 6_654 ?
C6 C7 C21 N21 -90.4(20) . . . . ?
C8 C7 C21 N21 88.6(18) . . . . ?
C7 C21 N21 C24 -66.4(18) . . . . ?
C7 C21 N21 C22 58.1(19) . . . . ?
C7 C21 N21 Fe 179.1(11) . . . 15_665 ?
C24 N21 C22 C23 -80.4(18) . . . . ?
C21 N21 C22 C23 152.4(16) . . . . ?
Fe N21 C22 C23 28.2(18) 15_665 . . . ?
N21 C22 C23 O21 166.6(18) . . . . ?
N21 C22 C23 O22 -7.1(26) . . . . ?
O21 C23 O22 Fe 165.3(18) . . . 15_665 ?
C22 C23 O22 Fe -21.7(24) . . . 15_665 ?
C22 N21 C24 C25 153.4(14) . . . . ?
C21 N21 C24 C25 -78.0(17) . . . . ?
Fe N21 C24 C25 42.2(14) 15_665 . . . ?
N21 C24 C25 O24 153.6(17) . . . . ?
N21 C24 C25 O23 -25.6(20) . . . . ?
O24 C25 O23 Fe 171.7(15) . . . 15_665 ?
C24 C25 O23 Fe -9.2(19) . . . 15_665 ?
C18 C17 C31 N31 90.8(20) . . . . ?
C16 C17 C31 N31 -91.3(18) . . . . ?
C17 C31 N31 C32 67.3(19) . . . . ?
C17 C31 N31 C34 -58.5(19) . . . . ?
C17 C31 N31 Fe -179.4(12) . . . . ?
O32 Fe N31 C32 33.4(10) . . . . ?
O23 Fe N31 C32 -173.0(10) 12_756 . . . ?
O33 Fe N31 C32 -83.7(10) . . . . ?
O22 Fe N31 C32 -19.7(17) 12_756 . . . ?
N21 Fe N31 C32 114.4(10) 12_756 . . . ?
O32 Fe N31 C34 149.7(11) . . . . ?
O23 Fe N31 C34 -56.7(11) 12_756 . . . ?
O33 Fe N31 C34 32.6(10) . . . . ?
O22 Fe N31 C34 96.7(15) 12_756 . . . ?
N21 Fe N31 C34 -129.3(10) 12_756 . . . ?
O32 Fe N31 C31 -86.4(10) . . . . ?
O23 Fe N31 C31 67.2(10) 12_756 . . . ?
O33 Fe N31 C31 156.6(11) . . . . ?
O22 Fe N31 C31 -139.4(12) 12_756 . . . ?
N21 Fe N31 C31 -5.4(12) 12_756 . . . ?
C34 N31 C32 C33 -156.0(13) . . . . ?
C31 N31 C32 C33 76.7(17) . . . . ?
Fe N31 C32 C33 -41.2(14) . . . . ?
N31 C32 C33 O32 28.9(22) . . . . ?
N31 C32 C33 O31 -156.3(15) . . . . ?
O31 C33 O32 Fe -171.1(13) . . . . ?
C32 C33 O32 Fe 3.6(21) . . . . ?
O23 Fe O32 C33 -86.8(17) 12_756 . . . ?
O33 Fe O32 C33 46.4(14) . . . . ?
O22 Fe O32 C33 138.0(14) 12_756 . . . ?
N31 Fe O32 C33 -21.5(13) . . . . ?
N21 Fe O32 C33 -146.9(13) 12_756 . . . ?
C32 N31 C34 C35 76.2(16) . . . . ?
C31 N31 C34 C35 -156.8(13) . . . . ?
Fe N31 C34 C35 -34.8(15) . . . . ?
N31 C34 C35 O33 18.5(22) . . . . ?
N31 C34 C35 O34 -166.0(15) . . . . ?
N31 C34 C35 Sr 88.3(171) . . . . ?
Fe' Sr C35 O33 -0.4(15) . . . . ?
O43 Sr C35 O33 -98.9(12) . . . . ?
O64 Sr C35 O33 -19.4(13) . . . . ?
O66 Sr C35 O33 -175.1(13) . . . . ?
O62 Sr C35 O33 113.1(12) . . . . ?
O61 Sr C35 O33 89.4(13) . . . . ?
O33 Sr C35 O33 0.000(2) . . . . ?
O65 Sr C35 O33 -78.2(16) . . . . ?
O34 Sr C35 O33 -179.8(18) . . . . ?
O63 Sr C35 O33 47.4(11) . . . . ?
Fe' Sr C35 O34 179.3(15) . . . . ?
O43 Sr C35 O34 80.9(12) . . . . ?
O64 Sr C35 O34 160.3(13) . . . . ?
O66 Sr C35 O34 4.7(14) . . . . ?
O62 Sr C35 O34 -67.1(11) . . . . ?
O61 Sr C35 O34 -90.9(14) . . . . ?
O33 Sr C35 O34 179.8(18) . . . . ?
O65 Sr C35 O34 101.6(15) . . . . ?
O34 Sr C35 O34 0.000(3) . . . . ?
O63 Sr C35 O34 -132.8(12) . . . . ?
Fe' Sr C35 C34 -72.9(171) . . . . ?
O43 Sr C35 C34 -171.4(172) . . . . ?
O64 Sr C35 C34 -91.9(171) . . . . ?
O66 Sr C35 C34 112.4(171) . . . . ?
O62 Sr C35 C34 40.6(170) . . . . ?
O61 Sr C35 C34 16.9(176) . . . . ?
O33 Sr C35 C34 -72.5(170) . . . . ?
O65 Sr C35 C34 -150.7(166) . . . . ?
O34 Sr C35 C34 107.7(173) . . . . ?
O63 Sr C35 C34 -25.1(171) . . . . ?
O34 C35 O33 Fe -164.4(14) . . . . ?
C34 C35 O33 Fe 10.6(21) . . . . ?
Sr C35 O33 Fe -164.2(11) . . . . ?
O34 C35 O33 Sr -0.3(20) . . . . ?
C34 C35 O33 Sr 174.8(13) . . . . ?
Sr C35 O33 Sr 0.0 . . . . ?
O32 Fe O33 C35 -92.2(13) . . . . ?
O23 Fe O33 C35 66.9(13) 12_756 . . . ?
O22 Fe O33 C35 179.3(13) 12_756 . . . ?
N31 Fe O33 C35 -23.8(12) . . . . ?
N21 Fe O33 C35 119.9(14) 12_756 . . . ?
O32 Fe O33 Sr 113.4(9) . . . . ?
O23 Fe O33 Sr -87.5(9) 12_756 . . . ?
O22 Fe O33 Sr 24.9(9) 12_756 . . . ?
N31 Fe O33 Sr -178.2(10) . . . . ?
N21 Fe O33 Sr -34.5(17) 12_756 . . . ?
Fe' Sr O33 C35 179.6(16) . . . . ?
O43 Sr O33 C35 76.3(12) . . . . ?
O64 Sr O33 C35 159.5(14) . . . . ?
O66 Sr O33 C35 5.8(15) . . . . ?
O62 Sr O33 C35 -63.6(11) . . . . ?
O61 Sr O33 C35 -119.2(11) . . . . ?
O65 Sr O33 C35 129.3(11) . . . . ?
O34 Sr O33 C35 0.1(10) . . . . ?
O63 Sr O33 C35 -128.4(13) . . . . ?
C35 Sr O33 C35 0.000(2) . . . . ?
Fe' Sr O33 Fe -23.5(14) . . . . ?
O43 Sr O33 Fe -126.7(10) . . . . ?
O64 Sr O33 Fe -43.5(11) . . . . ?
O66 Sr O33 Fe 162.8(12) . . . . ?
O62 Sr O33 Fe 93.4(10) . . . . ?
O61 Sr O33 Fe 37.7(12) . . . . ?
O65 Sr O33 Fe -73.7(12) . . . . ?
O34 Sr O33 Fe 157.1(11) . . . . ?
O63 Sr O33 Fe 28.5(10) . . . . ?
C35 Sr O33 Fe 157.0(17) . . . . ?
O33 C35 O34 Sr 0.3(19) . . . . ?
C34 C35 O34 Sr -175.1(13) . . . . ?
Sr C35 O34 Sr 0.000(1) . . . . ?
Fe' Sr O34 C35 -0.7(17) . . . . ?
O43 Sr O34 C35 -92.5(12) . . . . ?
O64 Sr O34 C35 -21.9(14) . . . . ?
O66 Sr O34 C35 -175.2(14) . . . . ?
O62 Sr O34 C35 105.5(12) . . . . ?
O61 Sr O34 C35 118.9(11) . . . . ?
O33 Sr O34 C35 -0.1(10) . . . . ?
O65 Sr O34 C35 -114.5(13) . . . . ?
O63 Sr O34 C35 48.1(12) . . . . ?
C35 Sr O34 C35 0.000(3) . . . . ?
O43 Sr Fe' O64 -19.7(33) . . . . ?
O64 Sr Fe' O64 0.000(12) . . . . ?
O66 Sr Fe' O64 58.0(79) . . . . ?
O62 Sr Fe' O64 -171.5(29) . . . . ?
O61 Sr Fe' O64 120.2(32) . . . . ?
O33 Sr Fe' O64 -95.9(33) . . . . ?
O65 Sr Fe' O64 51.8(31) . . . . ?
O34 Sr Fe' O64 -95.4(31) . . . . ?
O63 Sr Fe' O64 -177.4(39) . . . . ?
C35 Sr Fe' O64 -95.7(32) . . . . ?
O43 Sr Fe' O63 157.7(10) . . . . ?
O64 Sr Fe' O63 177.4(39) . . . . ?
O66 Sr Fe' O63 -124.6(56) . . . . ?
O62 Sr Fe' O63 5.9(14) . . . . ?
O61 Sr Fe' O63 -62.4(11) . . . . ?
O33 Sr Fe' O63 81.5(10) . . . . ?
O65 Sr Fe' O63 -130.8(11) . . . . ?
O34 Sr Fe' O63 82.0(13) . . . . ?
O63 Sr Fe' O63 0.000(3) . . . . ?
C35 Sr Fe' O63 81.7(11) . . . . ?
O64 Fe' O63 Sr 177.7(34) . . . . ?
Sr Fe' O63 Sr 0.000(5) . . . . ?
Fe' Sr O63 Fe' 0.000(6) . . . . ?
O43 Sr O63 Fe' -37.0(18) . . . . ?
O64 Sr O63 Fe' -0.9(14) . . . . ?
O66 Sr O63 Fe' 165.2(15) . . . . ?
O62 Sr O63 Fe' -174.0(14) . . . . ?
O61 Sr O63 Fe' 108.1(13) . . . . ?
O33 Sr O63 Fe' -78.5(12) . . . . ?
O65 Sr O63 Fe' 54.6(13) . . . . ?
O34 Sr O63 Fe' -114.5(12) . . . . ?
C35 Sr O63 Fe' -96.7(12) . . . . ?
Sr Fe' O64 Sr 0.000(9) . . . . ?
O63 Fe' O64 Sr -176.8(48) . . . . ?
Fe' Sr O64 Fe' 0.00(2) . . . . ?
O43 Sr O64 Fe' 160.2(33) . . . . ?
O66 Sr O64 Fe' -157.4(28) . . . . ?
O62 Sr O64 Fe' 10.5(36) . . . . ?
O61 Sr O64 Fe' -60.8(32) . . . . ?
O33 Sr O64 Fe' 77.1(31) . . . . ?
O65 Sr O64 Fe' -124.4(34) . . . . ?
O34 Sr O64 Fe' 93.9(33) . . . . ?
O63 Sr O64 Fe' 2.1(31) . . . . ?
C35 Sr O64 Fe' 85.1(32) . . . . ?
